data_2203195
loop_
_publ_author_name
'Zhang, Xian-Ming'
'Fang, Rui-Qin'
'Wu, Hai-Shun'
'Ng, Seik Weng'

_publ_section_title
;
 Tetraaquabis(4-pyridylthioacetato)nickel(II)
;
_journal_issue 2
_journal_name_full 'Acta Crystallographica Section E'
_journal_page_first m135
_journal_page_last m136
_journal_paper_doi 10.1107/S1600536803029039
_journal_volume 60
_journal_year 2004
_chemical_formula_iupac '[Ni (C7 H6 N O2 S)2 (H2 O)4]'
_chemical_formula_moiety '4(H2 O), 2(C7 H6 N O2 S), Ni'
_chemical_formula_sum 'C14 H20 N2 Ni O8 S2'
_chemical_formula_weight 467.15
_chemical_name_systematic
;
Tetraaquabis(4-pyridylthioactetato)nickel(II)
;
_space_group_IT_number 14
_symmetry_cell_setting monoclinic
_symmetry_space_group_name_Hall '-P 2yab'
_symmetry_space_group_name_H-M 'P 1 21/a 1'
_atom_sites_solution_hydrogens geom
_atom_sites_solution_primary direct
_atom_sites_solution_secondary difmap
_audit_creation_method SHELXL-97
_cell_angle_alpha 90.00
_cell_angle_beta 107.3930(10)
_cell_angle_gamma 90.00
_cell_formula_units_Z 2
_cell_length_a 7.4924(5)
_cell_length_b 10.4589(7)
_cell_length_c 12.1369(8)
_cell_measurement_reflns_used 3212
_cell_measurement_temperature 298(2)
_cell_measurement_theta_max 26.9
_cell_measurement_theta_min 2.6
_cell_volume 907.59(10)
_computing_cell_refinement SMART
_computing_data_collection 'SMART (Bruker, 2001)'
_computing_data_reduction 'SAINT (Bruker, 2001)'
_computing_molecular_graphics 'ORTEPII (Johnson, 1976)'
_computing_publication_material SHELXL97
_computing_structure_refinement 'SHELXL97 (Sheldrick, 1997)'
_computing_structure_solution 'difference Fourier, with Ni at (1/2, 1/2, 1/2)'
_diffrn_ambient_temperature 298(2)
_diffrn_measured_fraction_theta_full 0.99
_diffrn_measured_fraction_theta_max 0.99
_diffrn_measurement_device_type 'Bruker SMART APEX area-detector'
_diffrn_measurement_method '\f and \w'
_diffrn_radiation_monochromator graphite
_diffrn_radiation_source 'fine-focus sealed tube'
_diffrn_radiation_type MoK\a
_diffrn_radiation_wavelength 0.71073
_diffrn_reflns_av_R_equivalents 0.015
_diffrn_reflns_av_sigmaI/netI 0.021
_diffrn_reflns_limit_h_max 9
_diffrn_reflns_limit_h_min -8
_diffrn_reflns_limit_k_max 11
_diffrn_reflns_limit_k_min -13
_diffrn_reflns_limit_l_max 15
_diffrn_reflns_limit_l_min -15
_diffrn_reflns_number 5157
_diffrn_reflns_theta_full 27.0
_diffrn_reflns_theta_max 27.0
_diffrn_reflns_theta_min 1.8
_diffrn_standards_decay_% 0
_diffrn_standards_interval_time 0
_diffrn_standards_number 0
_exptl_absorpt_coefficient_mu 1.35
_exptl_absorpt_correction_T_max 0.889
_exptl_absorpt_correction_T_min 0.753
_exptl_absorpt_correction_type multi-scan
_exptl_absorpt_process_details '(SADABS; Sheldrick, 1996)'
_exptl_crystal_colour Blue
_exptl_crystal_density_diffrn 1.709
_exptl_crystal_density_method 'not measured'
_exptl_crystal_description Plate
_exptl_crystal_F_000 484
_exptl_crystal_size_max 0.35
_exptl_crystal_size_mid 0.19
_exptl_crystal_size_min 0.09
_refine_diff_density_max 0.37
_refine_diff_density_min -0.17
_refine_ls_extinction_method none
_refine_ls_goodness_of_fit_ref 1.04
_refine_ls_hydrogen_treatment refall
_refine_ls_matrix_type full
_refine_ls_number_parameters 164
_refine_ls_number_reflns 1960
_refine_ls_number_restraints 10
_refine_ls_restrained_S_all 1.04
_refine_ls_R_factor_all 0.029
_refine_ls_R_factor_gt 0.026
_refine_ls_shift/su_max 0.001
_refine_ls_shift/su_mean 0.001
_refine_ls_structure_factor_coef Fsqd
_refine_ls_weighting_details 'calc w = 1/[\s^2^(Fo^2^)+(0.0462P)^2^+0.1843P] where P = (Fo^2^+2Fc^2^)/3'
_refine_ls_weighting_scheme calc
_refine_ls_wR_factor_gt 0.070
_refine_ls_wR_factor_ref 0.072
_reflns_number_gt 1813
_reflns_number_total 1960
_reflns_threshold_expression I>2\s(I)
_cod_data_source_file hg6016.cif
_cod_data_source_block I
_cod_depositor_comments
;
The following automatic conversions were performed:
'_symmetry_cell_setting' value 'Monoclinic' changed to 'monoclinic'
according to '/home/saulius/struct/CIF-dictionaries/cif_core.dic'
dictionary named 'cif_core.dic' version 2.4.1 from
2010-06-29.

'_exptl_absorpt_correction_type' value 'Multi-scan' changed
to 'multi-scan' according to
'/home/saulius/struct/CIF-dictionaries/cif_core.dic' dictionary named
'cif_core.dic' version 2.4.1 from 2010-06-29.

Automatic conversion script
Id: cif_fix_enum 1527 2010-12-29 10:47:43Z saulius 

The following automatic conversions were performed:

'_symmetry_cell_setting' value 'Monoclinic' changed to 'monoclinic'
according to /home/saulius/struct/CIF-dictionaries/cif_core.dic
dictionary named 'cif_core.dic' version 2.4.1 from
2010-06-29.

'_exptl_absorpt_correction_type' value 'Multi-scan'
changed to 'multi-scan' according to
/home/saulius/struct/CIF-dictionaries/cif_core.dic dictionary named
'cif_core.dic' version 2.4.1 from 2010-06-29.

Automatic conversion script
Id: cif_fix_values 1715 2011-07-08 13:25:40Z adriana 
;
_cod_original_cell_volume 907.60(10)
_cod_original_sg_symbol_H-M 'P 21/a'
_cod_database_code 2203195
_cod_database_fobs_code 2203195

loop_
_symmetry_equiv_pos_as_xyz
'x, y, z'
'-x+1/2, y+1/2, -z'
'-x, -y, -z'
'x-1/2, -y-1/2, z'

loop_
_atom_site_label
_atom_site_fract_x
_atom_site_fract_y
_atom_site_fract_z
_atom_site_U_iso_or_equiv
_atom_site_adp_type
_atom_site_calc_flag
_atom_site_refinement_flags
_atom_site_occupancy
_atom_site_type_symbol
Ni1 0.5000 0.5000 0.5000 0.02070(10) Uani d S 1 Ni
S1 0.91703(6) 0.69526(4) 1.03479(3) 0.03140(10) Uani d . 1 S
O1 1.0723(2) 0.69551(12) 1.28100(10) 0.0382(3) Uani d . 1 O
O2 0.9398(2) 0.51701(14) 1.32120(10) 0.0418(3) Uani d . 1 O
O1w 0.5797(2) 0.31611(11) 0.55720(10) 0.0301(3) Uani d D 1 O
O2w 0.7633(2) 0.53151(15) 0.48900(10) 0.0387(3) Uani d D 1 O
N1 0.5955(2) 0.57068(12) 0.67000(10) 0.0251(3) Uani d . 1 N
C1 0.9667(2) 0.60111(16) 1.25410(10) 0.0297(3) Uani d . 1 C
C2 0.8545(2) 0.58104(17) 1.12810(10) 0.0313(4) Uani d D 1 C
C3 0.6892(2) 0.68180(16) 0.69340(10) 0.0316(4) Uani d D 1 C
C4 0.7813(2) 0.72242(16) 0.80360(10) 0.0307(3) Uani d D 1 C
C5 0.7802(2) 0.64573(15) 0.89750(10) 0.0236(3) Uani d . 1 C
C6 0.6759(2) 0.53384(16) 0.87420(10) 0.0264(3) Uani d D 1 C
C7 0.5875(2) 0.50083(14) 0.76070(10) 0.0263(3) Uani d D 1 C
H1w1 0.691(2) 0.318(3) 0.600(2) 0.065(8) Uiso d D 1 H
H1w2 0.517(3) 0.277(2) 0.594(2) 0.061(7) Uiso d D 1 H
H2w1 0.801(3) 0.526(2) 0.431(2) 0.048(7) Uiso d D 1 H
H2w2 0.852(3) 0.515(2) 0.548(2) 0.056(8) Uiso d D 1 H
H2a 0.725(2) 0.589(2) 1.121(2) 0.042(6) Uiso d D 1 H
H2b 0.878(4) 0.4950(10) 1.110(2) 0.053(7) Uiso d D 1 H
H3 0.698(3) 0.731(2) 0.6300(10) 0.046(6) Uiso d D 1 H
H4 0.845(2) 0.8020(10) 0.814(2) 0.036(5) Uiso d D 1 H
H6 0.669(3) 0.475(2) 0.9320(10) 0.035(5) Uiso d D 1 H
H7 0.525(2) 0.4210(10) 0.747(2) 0.027(4) Uiso d D 1 H

loop_
_atom_site_aniso_label
_atom_site_aniso_U_11
_atom_site_aniso_U_22
_atom_site_aniso_U_33
_atom_site_aniso_U_12
_atom_site_aniso_U_13
_atom_site_aniso_U_23
Ni1 0.0223(2) 0.0242(2) 0.0147(2) -0.00040(10) 0.00410(10) 0.00100(10)
S1 0.0354(2) 0.0352(2) 0.0196(2) -0.0083(2) 0.0021(2) -0.0036(2)
O1 0.0402(7) 0.0397(7) 0.0268(6) 0.0042(5) -0.0021(5) -0.0075(5)
O2 0.0422(8) 0.0611(9) 0.0216(6) 0.0018(6) 0.0086(5) 0.0050(5)
O1w 0.0353(7) 0.0279(6) 0.0241(6) 0.0027(5) 0.0044(5) 0.0042(4)
O2w 0.0258(6) 0.0661(8) 0.0243(6) -0.0024(6) 0.0080(5) 0.0051(6)
N1 0.0287(6) 0.0276(7) 0.0174(6) -0.0006(5) 0.0045(5) 0.0002(5)
C1 0.0280(8) 0.0414(9) 0.0183(7) 0.0102(7) 0.0046(6) -0.0038(6)
C2 0.0324(8) 0.0397(9) 0.0196(7) -0.0015(7) 0.0045(6) -0.0002(6)
C3 0.0409(9) 0.0306(8) 0.0217(8) -0.0060(7) 0.0070(7) 0.0034(6)
C4 0.0381(9) 0.0279(8) 0.0249(8) -0.0084(7) 0.0077(7) -0.0003(6)
C5 0.0229(7) 0.0281(8) 0.0180(7) 0.0009(6) 0.0036(5) -0.0022(6)
C6 0.0333(8) 0.0259(7) 0.0191(7) -0.0010(6) 0.0067(6) 0.0015(6)
C7 0.0310(9) 0.0263(8) 0.0203(8) -0.0039(6) 0.0057(6) -0.0018(5)

loop_
_atom_type_symbol
_atom_type_description
_atom_type_scat_dispersion_real
_atom_type_scat_dispersion_imag
_atom_type_scat_source
C C 0.0033 0.0016 'International Tables Vol C Tables 4.2.6.8 and 6.1.1.4'
H H 0.0000 0.0000 'International Tables Vol C Tables 4.2.6.8 and 6.1.1.4'
N N 0.0061 0.0033 'International Tables Vol C Tables 4.2.6.8 and 6.1.1.4'
O O 0.0106 0.0060 'International Tables Vol C Tables 4.2.6.8 and 6.1.1.4'
S S 0.1246 0.1234 'International Tables Vol C Tables 4.2.6.8 and 6.1.1.4'
Ni Ni 0.3393 1.1124 'International Tables Vol C Tables 4.2.6.8 and 6.1.1.4'

loop_
_geom_angle_atom_site_label_1
_geom_angle_atom_site_label_2
_geom_angle_atom_site_label_3
_geom_angle_site_symmetry_1
_geom_angle_site_symmetry_3
_geom_angle
_geom_angle_publ_flag
O1w Ni1 O1w . 3_666 180 yes
O1w Ni1 O2w . . 89.10(10) yes
O1w Ni1 O2w . 3_666 90.90(10) yes
O1w Ni1 N1 . . 91.00(10) yes
O1w Ni1 N1 . 3_666 89.00(10) yes
O1w Ni1 O2w 3_666 . 90.90(10) no
O1w Ni1 O2w 3_666 3_666 89.10(10) no
O1w Ni1 N1 3_666 . 89.00(10) no
O1w Ni1 N1 3_666 3_666 91.00(10) no
O2w Ni1 O2w . 3_666 180 yes
O2w Ni1 N1 . . 87.50(10) yes
O2w Ni1 N1 . 3_666 92.50(10) yes
O2w Ni1 N1 3_666 . 92.50(10) no
O2w Ni1 N1 3_666 3_666 87.50(10) no
N1 Ni1 N1 . 3_666 180 yes
C5 S1 C2 . . 102.30(10) no
C7 N1 C3 . . 116.60(10) no
C7 N1 Ni1 . . 122.00(10) no
C3 N1 Ni1 . . 120.90(10) no
O1 C1 O2 . . 126.7(2) no
O1 C1 C2 . . 119.3(2) no
O2 C1 C2 . . 114.0(2) no
C1 C2 S1 . . 111.70(10) no
N1 C3 C4 . . 123.40(10) no
C3 C4 C5 . . 119.5(2) no
C6 C5 C4 . . 117.30(10) no
C6 C5 S1 . . 125.10(10) no
C4 C5 S1 . . 117.50(10) no
C7 C6 C5 . . 119.10(10) no
N1 C7 C6 . . 123.90(10) no
Ni1 O1w H1w1 . . 109(2) no
Ni1 O1w H1w2 . . 118(2) no
H1w1 O1w H1w2 . . 107(2) no
Ni1 O2w H2w1 . . 129(2) no
Ni1 O2w H2w2 . . 117(2) no
H2w1 O2w H2w2 . . 109(3) no
C1 C2 H2a . . 109.0(10) no
S1 C2 H2a . . 110.0(10) no
C1 C2 H2b . . 106(2) no
S1 C2 H2b . . 113(2) no
H2a C2 H2b . . 108(2) no
N1 C3 H3 . . 117.0(10) no
C4 C3 H3 . . 119.0(10) no
C3 C4 H4 . . 119.0(10) no
C5 C4 H4 . . 122.0(10) no
C7 C6 H6 . . 118.0(10) no
C5 C6 H6 . . 123.0(10) no
N1 C7 H7 . . 118.0(10) no
C6 C7 H7 . . 118.0(10) no

loop_
_geom_bond_atom_site_label_1
_geom_bond_atom_site_label_2
_geom_bond_site_symmetry_2
_geom_bond_distance
_geom_bond_publ_flag
Ni1 O1w . 2.0710(10) yes
Ni1 O1w 3_666 2.0710(10) ?
Ni1 O2w . 2.0440(10) yes
Ni1 O2w 3_666 2.0440(10) ?
Ni1 N1 . 2.1060(10) yes
Ni1 N1 3_666 2.1060(10) ?
S1 C2 . 1.802(2) ?
S1 C5 . 1.754(2) ?
O1 C1 . 1.246(2) ?
O2 C1 . 1.255(2) ?
N1 C7 . 1.337(2) ?
N1 C3 . 1.344(2) ?
C1 C2 . 1.523(2) ?
C3 C4 . 1.376(2) ?
C4 C5 . 1.395(2) ?
C5 C6 . 1.389(2) ?
C6 C7 . 1.382(2) ?
O1w H1w1 . 0.840(10) ?
O1w H1w2 . 0.840(10) ?
O2w H2w1 . 0.830(10) ?
O2w H2w2 . 0.840(10) ?
C2 H2a . 0.950(10) ?
C2 H2b . 0.950(10) ?
C3 H3 . 0.950(10) ?
C4 H4 . 0.950(10) ?
C6 H6 . 0.950(10) ?
C7 H7 . 0.950(10) ?

loop_
_geom_hbond_atom_site_label_D
_geom_hbond_atom_site_label_H
_geom_hbond_atom_site_label_A
_geom_hbond_site_symmetry_A
_geom_hbond_distance_DH
_geom_hbond_distance_HA
_geom_hbond_distance_DA
_geom_hbond_angle_DHA
_geom_hbond_publ_flag
O1w H1w1 O1 3_767 0.840(10) 1.930(10) 2.759(2) 168(3) yes
O1w H1w2 O1 2_647 0.840(10) 2.020(10) 2.842(2) 165(2) yes
O2w H2w1 O2 1_554 0.830(10) 1.920(10) 2.744(2) 168(2) yes
O2w H2w2 O2 3_767 0.840(10) 1.890(10) 2.729(2) 177(3) yes

loop_
_geom_torsion_atom_site_label_1
_geom_torsion_atom_site_label_2
_geom_torsion_atom_site_label_3
_geom_torsion_atom_site_label_4
_geom_torsion_site_symmetry_1
_geom_torsion
_geom_torsion_publ_flag
O2w Ni1 N1 C7 . -121.80(10) no
O2w Ni1 N1 C7 3_666 58.20(10) no
O1w Ni1 N1 C7 . -32.70(10) no
O1w Ni1 N1 C7 3_666 147.30(10) no
O2w Ni1 N1 C3 . 49.50(10) no
O2w Ni1 N1 C3 3_666 -130.50(10) no
O1w Ni1 N1 C3 . 138.50(10) no
O1w Ni1 N1 C3 3_666 -41.50(10) no
O1 C1 C2 S1 . 6.2(2) no
O2 C1 C2 S1 . -174.10(10) no
C5 S1 C2 C1 . 176.80(10) no
C7 N1 C3 C4 . 2.8(2) no
Ni1 N1 C3 C4 . -168.90(10) no
N1 C3 C4 C5 . 0.4(3) no
C3 C4 C5 C6 . -3.4(2) no
C3 C4 C5 S1 . 174.40(10) no
C2 S1 C5 C6 . -8.4(2) no
C2 S1 C5 C4 . 174.00(10) no
C4 C5 C6 C7 . 3.3(2) no
S1 C5 C6 C7 . -174.30(10) no
C3 N1 C7 C6 . -2.9(2) no
Ni1 N1 C7 C6 . 168.70(10) no
C5 C6 C7 N1 . -0.1(3) no
